data_9011135
loop_
_publ_author_name
'Lohmuller, G.'
'Schmidt, G.'
'Deppisch, B.'
'Gramlich, V.'
'Scheringer, C.'

_publ_section_title
;Die kristallstrukturen von yttrium-vanadat, lutetium-phosphat und
 lutetium-arsenat Locality: synthetic Note: isostructural with Chernovite-(Y)
;
_journal_name_full 'Acta Crystallographica, Section B'
_journal_page_first 141
_journal_page_last 142
_journal_paper_doi 10.1107/S0567740873002098
_journal_volume 29
_journal_year 1973
_chemical_compound_source Synthetic
_chemical_formula_structural Lu(AsO4)
_chemical_formula_sum 'As Lu O4'
_space_group_IT_number 141
_symmetry_space_group_name_Hall '-I 4bd 2'
_symmetry_space_group_name_H-M 'I 41/a m d :2'
_cell_angle_alpha 90
_cell_angle_beta 90
_cell_angle_gamma 90
_cell_length_a 6.949
_cell_length_b 6.949
_cell_length_c 6.227
_cell_formula_units_Z 4
_cell_volume 300.693
_database_code_amcsd 0009470
_exptl_crystal_density_diffrn 6.934
_cod_original_sg_symbol_H-M 'I 41/a m d'
_cod_original_formula_sum 'Lu As O4'
_cod_database_code 9011135
_amcsd_formula_title Lu(AsO4)

loop_
_space_group_symop_operation_xyz
x,y,z
1/2+x,1/2+y,1/2+z
1/4-y,3/4-x,1/4+z
3/4-y,1/4-x,3/4+z
1/4+y,3/4+x,1/4-z
3/4+y,1/4+x,3/4-z
1/4+y,3/4-x,1/4-z
3/4+y,1/4-x,3/4-z
1/4-y,3/4+x,1/4+z
3/4-y,1/4+x,3/4+z
1/2+x,-y,1/2+z
+x,1/2-y,+z
1/2-x,y,1/2-z
-x,1/2+y,-z
1/2+x,y,1/2-z
+x,1/2+y,-z
1/2-x,-y,1/2+z
-x,1/2-y,+z
1/4+y,1/4+x,3/4+z
3/4+y,3/4+x,1/4+z
1/4-y,1/4-x,3/4-z
3/4-y,3/4-x,1/4-z
1/4-y,1/4+x,3/4-z
3/4-y,3/4+x,1/4-z
1/4+y,1/4-x,3/4+z
3/4+y,3/4-x,1/4+z
-x,y,z
1/2-x,1/2+y,1/2+z
x,-y,-z
1/2+x,1/2-y,1/2-z
-x,-y,-z
1/2-x,1/2-y,1/2-z

loop_
_atom_site_aniso_label
_atom_site_aniso_U_11
_atom_site_aniso_U_22
_atom_site_aniso_U_33
_atom_site_aniso_U_12
_atom_site_aniso_U_13
_atom_site_aniso_U_23
Lu1 0.00301 0.00301 0.00253 0.00000 0.00000 0.00000
As1 0.00267 0.00267 0.00202 0.00000 0.00000 0.00000
O1 0.01079 0.00497 0.00648 0.00000 0.00000 -0.00171

loop_
_atom_site_label
_atom_site_fract_x
_atom_site_fract_y
_atom_site_fract_z
Lu1 0.00000 0.75000 0.12500
As1 0.00000 0.25000 0.37500
O1 0.00000 0.43330 0.19890

loop_
_cod_related_entry_id
_cod_related_entry_database
_cod_related_entry_code
1 AMCSD 0009470
